data_7222161
loop_
_publ_author_name
'Baldinozzi, G.'
'Malinowska, B.'
'Rakib, M.'
'Durand, G.'

_publ_section_title
;
 Crystal structure and characterisation of cadmium cyanamide
;
_journal_name_full 'Journal of Materials Chemistry'
_journal_page_first 268
_journal_page_last 272
_journal_volume 12
_journal_year 2002
_chemical_formula_sum 'C Cd N2'
_chemical_name_systematic 'Cd (C N2)'
_space_group_IT_number 166
_symmetry_space_group_name_Hall '-R 3 2"'
_symmetry_space_group_name_H-M 'R -3 m :H'
_cell_angle_alpha 90
_cell_angle_beta 90
_cell_angle_gamma 120
_cell_formula_units_Z 3
_cell_length_a 3.5316
_cell_length_b 3.5316
_cell_length_c 14.555
_cell_volume 157.212
_citation_journal_id_ASTM JMACEP
_cod_data_source_file Baldinozzi_JMACEP_2002_614.cif
_cod_data_source_block C1Cd1N2
_cod_original_cell_volume 157.2121
_cod_original_formula_sum 'C1 Cd1 N2'
_cod_database_code 7222161

loop_
_symmetry_equiv_pos_as_xyz
x,y,z
-y,x-y,z
-x+y,-x,z
y,x,-z
-x,-x+y,-z
x-y,-y,-z
-x,-y,-z
y,-x+y,-z
x-y,x,-z
-y,-x,z
x,x-y,z
-x+y,y,z
x+2/3,y+1/3,z+1/3
-y+2/3,x-y+1/3,z+1/3
-x+y+2/3,-x+1/3,z+1/3
y+2/3,x+1/3,-z+1/3
-x+2/3,-x+y+1/3,-z+1/3
x-y+2/3,-y+1/3,-z+1/3
-x+2/3,-y+1/3,-z+1/3
y+2/3,-x+y+1/3,-z+1/3
x-y+2/3,x+1/3,-z+1/3
-y+2/3,-x+1/3,z+1/3
x+2/3,x-y+1/3,z+1/3
-x+y+2/3,y+1/3,z+1/3
x+1/3,y+2/3,z+2/3
-y+1/3,x-y+2/3,z+2/3
-x+y+1/3,-x+2/3,z+2/3
y+1/3,x+2/3,-z+2/3
-x+1/3,-x+y+2/3,-z+2/3
x-y+1/3,-y+2/3,-z+2/3
-x+1/3,-y+2/3,-z+2/3
y+1/3,-x+y+2/3,-z+2/3
x-y+1/3,x+2/3,-z+2/3
-y+1/3,-x+2/3,z+2/3
x+1/3,x-y+2/3,z+2/3
-x+y+1/3,y+2/3,z+2/3

loop_
_atom_site_label
_atom_site_type_symbol
_atom_site_fract_x
_atom_site_fract_y
_atom_site_fract_z
_atom_site_occupancy
_atom_site_U_iso_or_equiv
Cd1 Cd+2 0 0 0 1 0.0
C1 C+2 0 0 0.5 1 0.0
N1 N-2 0 0 0.4175 1 0.0
